data_1571626
loop_
_publ_author_name
'Chen, Yan-Ru'
'Ying, Ting-Ting'
'Chen, Yan-Cong'
'Liao, Pei-Yu'
'Ni, Zhao-Ping'
'Tong, Ming-Liang'

_publ_section_title
;
 Bidirectional photomagnetism, exciplex fluorescence and dielectric
 anomalies in a spin crossover Hofmann-type coordination polymer.
;
_journal_issue 24
_journal_name_full 'Chemical science'
_journal_page_first 9240
_journal_page_last 9248
_journal_paper_doi 10.1039/d4sc00331d
_journal_volume 15
_journal_year 2024
_chemical_formula_moiety 'C32 H16 Au4 N16 O2 Zn2, 2(C16 H10)'
_chemical_formula_sum 'C64 H36 Au4 N16 O2 Zn2'
_chemical_formula_weight 1979.69
_space_group_crystal_system orthorhombic
_space_group_IT_number 61
_space_group_name_Hall '-P 2ac 2ab'
_space_group_name_H-M_alt 'P b c a'
_atom_sites_solution_hydrogens geom
_audit_creation_date 2024-04-28
_audit_creation_method
;
Olex2 1.5
(compiled 2024.02.16 svn.r378c4104 for OlexSys, GUI svn.r6928)
;
_audit_update_record
;
2024-04-30 deposited with the CCDC.	2024-05-10 downloaded from the CCDC.
;
_cell_angle_alpha 90
_cell_angle_beta 90
_cell_angle_gamma 90
_cell_formula_units_Z 8
_cell_length_a 15.40415(12)
_cell_length_b 27.6501(2)
_cell_length_c 28.6347(2)
_cell_measurement_reflns_used 74980
_cell_measurement_temperature 100.01(10)
_cell_measurement_theta_max 77.1380
_cell_measurement_theta_min 3.0680
_cell_volume 12196.27(16)
_computing_cell_refinement 'CrysAlisPro 1.171.43.98a (Rigaku OD, 2023)'
_computing_data_collection 'CrysAlisPro system (CCD 43.98a 64-bit (release 24-11-2023))'
_computing_data_reduction 'CrysAlisPro 1.171.43.98a (Rigaku OD, 2023)'
_computing_molecular_graphics 'Olex2 1.5 (Dolomanov et al., 2009)'
_computing_publication_material 'Olex2 1.5 (Dolomanov et al., 2009)'
_computing_structure_refinement 'SHELXL 2018/3 (Sheldrick, 2015)'
_diffrn_ambient_environment N~2~
_diffrn_ambient_temperature 100.01(10)
_diffrn_detector 'Hybrid Pixel Array Detector'
_diffrn_detector_area_resol_mean 10.0000
_diffrn_detector_type HyPix
_diffrn_measured_fraction_theta_full 0.999
_diffrn_measured_fraction_theta_max 0.999
_diffrn_measurement_details
;
List of Runs (angles in degrees, time in seconds):

  # Type    Start    End  Width  t~exp~   \w     \q     \k     \f   Frames
#--------------------------------------------------------------------------
  1  \w    -75.00 -15.00   0.50    0.13    --  -97.00  77.00 120.00  120
  2  \w    -54.00 -29.00   0.50    0.13    --  -97.00  50.00 -30.00   50
  3  \w    -31.00  -5.00   0.50    0.13    --  -69.84  61.00   0.00   52
  4  \w    -74.00 -34.00   0.50    0.13    --  -69.84  61.00   0.00   80
  5  \w    -42.00 -17.00   0.50    0.13    --  -97.00  38.00 -60.00   50
  6  \w    -44.00 -15.00   0.50    0.13    --  -97.00  38.00-150.00   58
  7  \w    -41.00  65.00   0.50    0.05    --  -16.67  38.00 -30.00  212
  8  \w    -20.00  10.00   0.50    0.13    --  -69.84  15.00-120.00   60
  9  \w    -44.00 -18.00   0.50    0.13    --  -97.00  38.00  90.00   52
 10  \w    -38.00   0.00   0.50    0.13    --  -69.84  30.00 120.00   76
 11  \w    -20.00  11.00   0.50    0.13    --  -69.84  15.00 120.00   62
 12  \w    -22.00  13.00   0.50    0.13    --  -69.84  15.00 150.00   70
 13  \w    -18.00   8.00   0.50    0.13    --  -69.84  15.00  90.00   52
 14  \w    -27.00   9.00   0.50    0.13    --  -69.84  15.00  60.00   72
 15  \w    -26.00   4.00   0.50    0.13    --  -69.84  15.00  30.00   60
 16  \w    -23.00  11.00   0.50    0.13    --  -69.84  15.00 -90.00   68
 17  \w    -19.00  12.00   0.50    0.13    --  -69.84  15.00-150.00   62
 18  \w    -25.00  13.00   0.50    0.13    --  -69.84  15.00-180.00   76
 19  \w     89.00 165.00   0.50    0.13    --  123.00 112.00-150.00  152
 20  \w     48.00 115.00   0.50    0.13    --  123.00 179.00 -60.00  134
 21  \w     45.00 140.00   0.50    0.13    --  123.00 179.00 -30.00  190
 22  \w     50.00  79.00   0.50    0.05    --   16.67 179.00-180.00   58
 23  \w     50.00  76.00   0.50    0.05    --   16.67 179.00-150.00   52
 24  \w    102.00 138.00   0.50    0.13    --  123.00 112.00  90.00   72
 25  \w    149.00 175.00   0.50    0.13    --  123.00 112.00  90.00   52
 26  \w     94.00 175.00   0.50    0.13    --  123.00  64.00 120.00  162
 27  \w     96.00 138.00   0.50    0.13    --  123.00  64.00  90.00   84
 28  \w    143.00 169.00   0.50    0.13    --  123.00  64.00  90.00   52
 29  \w    150.00 175.00   0.50    0.13    --  123.00  64.00   0.00   50
 30  \w     92.00 136.00   0.50    0.13    --  123.00  64.00   0.00   88
 31  \w     60.00 116.00   0.50    0.13    --  123.00  38.00-150.00  112
 32  \w     71.00 171.00   0.50    0.13    --  123.00  38.00-180.00  200
 33  \w    144.00 169.00   0.50    0.13    --  123.00  38.00-150.00   50
 34  \w    150.00 175.00   0.50    0.13    --  123.00  25.00 -30.00   50
 35  \w    143.00 168.00   0.50    0.13    --  123.00  25.00  30.00   50
 36  \w     63.00 171.00   0.50    0.13    --  123.00  38.00  90.00  216
 37  \w     46.00  93.00   0.50    0.13    --  123.00  25.00  30.00   94
 38  \w    105.00 131.00   0.50    0.13    --  123.00  25.00  30.00   52
 39  \w     53.00 104.00   0.50    0.13    --  123.00  25.00 -30.00  102
 40  \w    -25.00   8.00   0.50    0.13    --   69.84 -15.00-120.00   66
 41  \w     69.00  95.00   0.50    0.13    --  123.00 -77.00-120.00   52
 42  \w     49.00 102.00   0.50    0.13    --  123.00 -77.00 -60.00  106
 43  \w     45.00  71.00   0.50    0.13    --  123.00 -64.00-120.00   52
 44  \w     40.00  72.00   0.50    0.13    --  123.00 -64.00-180.00   64
 45  \w     43.00  73.00   0.50    0.13    --  123.00 -64.00 -90.00   60
 46  \w     39.00 101.00   0.50    0.13    --  123.00 -77.00   0.00  124
 47  \w     42.00  67.00   0.50    0.13    --  123.00 -64.00   0.00   50
 48  \w     56.00 101.00   0.50    0.13    --  123.00 -77.00  60.00   90
 49  \w     44.00  73.00   0.50    0.13    --  123.00 -64.00  90.00   58
 50  \w     40.00  65.00   0.50    0.13    --  123.00 -64.00 120.00   50
 51  \w     41.00  73.00   0.50    0.13    --  123.00 -64.00 150.00   64
 52  \w    -14.00  28.00   0.50    0.13    --   69.84 -30.00  90.00   84
 53  \w    -67.00  17.00   0.50    0.05    --   16.67 -19.00 150.00  168
 54  \w     -6.00  48.00   0.50    0.13    --   69.84 -45.00-180.00  108
 55  \w     78.00 103.00   0.50    0.13    --  123.00 -92.00 -60.00   50
 56  \w     85.00 111.00   0.50    0.13    --   69.84-125.00  60.00   52
 57  \w     42.00  96.00   0.50    0.05    --   16.67-179.00 -30.00  108
 58  \w     17.00  57.00   0.50    0.13    --   69.84-125.00  60.00   80
 59  \w     77.00 105.00   0.50    0.13    --  123.00-112.00 150.00   56
 60  \w     79.00 105.00   0.50    0.13    --  123.00-112.00  60.00   52
 61  \w     39.00  67.00   0.50    0.13    --  123.00-112.00  30.00   56
 62  \w     84.00 109.00   0.50    0.13    --  123.00-112.00  30.00   50
 63  \w     84.00 109.00   0.50    0.13    --  123.00-112.00 -30.00   50
 64  \w     79.00 109.00   0.50    0.13    --  123.00-112.00 -60.00   60
 65  \w     40.00  65.00   0.50    0.13    --  123.00-112.00 -60.00   50
 66  \w     70.00 109.00   0.50    0.13    --  123.00-112.00-120.00   78
 67  \w     78.00 109.00   0.50    0.13    --  123.00-112.00-150.00   62
 68  \w     53.00 109.00   0.50    0.13    --  123.00-112.00-180.00  112
 69  \w     25.00 107.00   0.50    0.13    --   69.84-125.00 -30.00  164
 70  \w     79.00 109.00   0.50    0.13    --  123.00-112.00 120.00   60
 71  \w     40.00 109.00   0.50    0.13    --  123.00-112.00  90.00  138
 72  \w     31.00  59.00   0.50    0.13    --  123.00 -92.00 -60.00   56
 73  \w     -3.00 104.00   0.50    0.13    --   69.84 -95.00 -30.00  214
 74  \w     -9.00  23.00   0.50    0.05    --  -16.67 -99.00-180.00   64
 75  \w     -7.00  23.00   0.50    0.05    --  -16.67 -99.00 -90.00   60
 76  \w   -153.00-114.00   0.50    0.13    --  -69.84-125.00   0.00   78
 77  \w   -174.00-122.00   0.50    0.13    --  -97.00-112.00  90.00  104
;
_diffrn_measurement_device 'four-circle diffractometer'
_diffrn_measurement_device_type 'ROD, Synergy Custom system, HyPix'
_diffrn_measurement_method '\w scans'
_diffrn_orient_matrix_type 'CrysAlisPro convention (1999,Acta A55,543-557)'
_diffrn_orient_matrix_UB_11 -0.0638104000
_diffrn_orient_matrix_UB_12 -0.0424496000
_diffrn_orient_matrix_UB_13 0.0063444000
_diffrn_orient_matrix_UB_21 0.0713437000
_diffrn_orient_matrix_UB_22 -0.0293028000
_diffrn_orient_matrix_UB_23 0.0248083000
_diffrn_orient_matrix_UB_31 -0.0290070000
_diffrn_orient_matrix_UB_32 0.0210948000
_diffrn_orient_matrix_UB_33 0.0472991000
_diffrn_radiation_monochromator mirror
_diffrn_radiation_probe x-ray
_diffrn_radiation_type 'Cu K\a'
_diffrn_radiation_wavelength 1.54184
_diffrn_reflns_av_R_equivalents 0.0983
_diffrn_reflns_av_unetI/netI 0.0336
_diffrn_reflns_Laue_measured_fraction_full 0.999
_diffrn_reflns_Laue_measured_fraction_max 0.999
_diffrn_reflns_limit_h_max 18
_diffrn_reflns_limit_h_min -18
_diffrn_reflns_limit_k_max 32
_diffrn_reflns_limit_k_min -31
_diffrn_reflns_limit_l_max 34
_diffrn_reflns_limit_l_min -31
_diffrn_reflns_number 123545
_diffrn_reflns_point_group_measured_fraction_full 0.999
_diffrn_reflns_point_group_measured_fraction_max 0.999
_diffrn_reflns_theta_full 66.597
_diffrn_reflns_theta_max 66.597
_diffrn_reflns_theta_min 3.087
_diffrn_source 'Rotating-anode X-ray tube'
_diffrn_source_type 'Rigaku (Cu) X-ray Source'
_exptl_absorpt_coefficient_mu 18.978
_exptl_absorpt_correction_T_max 1.00000
_exptl_absorpt_correction_T_min 0.41810
_exptl_absorpt_correction_type multi-scan
_exptl_absorpt_process_details
;
CrysAlisPro 1.171.43.98a (Rigaku Oxford Diffraction, 2023)
Empirical absorption correction using spherical harmonics,
implemented in SCALE3 ABSPACK scaling algorithm.
;
_exptl_crystal_colour 'clear light colourless'
_exptl_crystal_density_diffrn 2.156
_exptl_crystal_description block
_exptl_crystal_F_000 7392
_exptl_crystal_size_max 0.07
_exptl_crystal_size_mid 0.05
_exptl_crystal_size_min 0.03
_refine_diff_density_max 2.925
_refine_diff_density_min -3.630
_refine_diff_density_rms 0.200
_refine_ls_extinction_coef 0.0000038(9)
_refine_ls_extinction_expression Fc^*^=kFc[1+0.001xFc^2^\l^3^/sin(2\q)]^-1/4^
_refine_ls_extinction_method 'SHELXL-2018/3 (Sheldrick 2018)'
_refine_ls_goodness_of_fit_ref 1.136
_refine_ls_hydrogen_treatment constr
_refine_ls_matrix_type full
_refine_ls_number_parameters 926
_refine_ls_number_reflns 10772
_refine_ls_number_restraints 335
_refine_ls_restrained_S_all 1.124
_refine_ls_R_factor_all 0.0606
_refine_ls_R_factor_gt 0.0547
_refine_ls_shift/su_max 0.001
_refine_ls_shift/su_mean 0.000
_refine_ls_structure_factor_coef Fsqd
_refine_ls_weighting_details 'w=1/[\s^2^(Fo^2^)+(0.0472P)^2^+255.1660P] where P=(Fo^2^+2Fc^2^)/3'
_refine_ls_weighting_scheme calc
_refine_ls_wR_factor_gt 0.1547
_refine_ls_wR_factor_ref 0.1578
_reflns_Friedel_coverage 0.000
_reflns_number_gt 9354
_reflns_number_total 10772
_reflns_threshold_expression 'I > 2\s(I)'
_cod_data_source_file d4sc00331d2.cif
_cod_data_source_block 2_100K
_cod_depositor_comments 'Adding full bibliography for 1571621--1571630.cif.'
_cod_database_code 1571626
_shelx_shelxl_version_number 2018/3
_chemical_oxdiff_formula ZnAuCNO
_chemical_oxdiff_usercomment 06-ZnAuCNO-100
_shelx_space_group_comment
;
The symmetry employed for this shelxl refinement is uniquely defined
by the following loop, which should always be used as a source of
symmetry information in preference to the above space-group names.
They are only intended as comments.
;
_shelx_estimated_absorpt_t_max 0.600
_shelx_estimated_absorpt_t_min 0.350
_olex2_refinement_description
;
1. Fixed Uiso
 At 1.2 times of:
  All C(H) groups
2. Rigid bond restraints
 C60A, C50A, H50A, C49A, C51A, H49A, C54A, C55A, C52A, H54A, C53A, C56A, H55A,
 C58A, C64A, C57A, H56A, C59A, H64A, C63A, C62A, H63A, H62A, C61A, H60A, H61A
 with sigma for 1-2 distances of 0.01 and sigma for 1-3 distances of 0.01
3. Uiso/Uaniso restraints and constraints
Uanis(C60A) \\sim Ueq, Uanis(C50A) \\sim Ueq, Uanis(C49A) \\sim Ueq,
Uanis(C51A) \\sim Ueq, Uanis(C54A) \\sim Ueq, Uanis(C55A) \\sim Ueq,
Uanis(C52A) \\sim Ueq, Uanis(C53A) \\sim Ueq, Uanis(C56A) \\sim Ueq,
Uanis(C58A) \\sim Ueq, Uanis(C64A) \\sim Ueq, Uanis(C57A) \\sim Ueq,
Uanis(C59A) \\sim Ueq, Uanis(C63A) \\sim Ueq, Uanis(C62A) \\sim Ueq,
Uanis(C61A) \\sim Ueq, Uanis(C61) \\sim Ueq, Uanis(C54) \\sim Ueq, Uanis(C49)
\\sim Ueq, Uanis(C53) \\sim Ueq, Uanis(C50) \\sim Ueq, Uanis(C64) \\sim Ueq,
Uanis(C52) \\sim Ueq, Uanis(C51) \\sim Ueq, Uanis(C63) \\sim Ueq, Uanis(C58)
\\sim Ueq, Uanis(C55) \\sim Ueq, Uanis(C59) \\sim Ueq, Uanis(C57) \\sim Ueq,
Uanis(C56) \\sim Ueq, Uanis(C60) \\sim Ueq, Uanis(C62) \\sim Ueq, : with sigma
of 0.01 and sigma for terminal atoms of 0.02
Uanis(C41) \\sim Ueq, Uanis(C36) \\sim Ueq, Uanis(C35) \\sim Ueq, Uanis(C37)
\\sim Ueq, Uanis(C42) \\sim Ueq, Uanis(C34) \\sim Ueq, Uanis(C39) \\sim Ueq,
Uanis(C38) \\sim Ueq, Uanis(C48) \\sim Ueq, Uanis(C43) \\sim Ueq, Uanis(C33)
\\sim Ueq, Uanis(C40) \\sim Ueq, Uanis(C47) \\sim Ueq, Uanis(C46) \\sim Ueq,
Uanis(C44) \\sim Ueq, Uanis(C45) \\sim Ueq, : with sigma of 0.01 and sigma for
terminal atoms of 0.02
Uanis(C51A) \\sim Ueq, Uanis(C39) \\sim Ueq, Uanis(C44) \\sim Ueq, Uanis(C54A)
\\sim Ueq, Uanis(C61) \\sim Ueq, Uanis(C59) \\sim Ueq: with sigma of 0.005 and
sigma for terminal atoms of 0.01
4. Others
 Fixed Sof: C54(0.5) H54(0.5) C49(0.5) H49(0.5) C50(0.5) H50(0.5) C51(0.5)
 C55(0.5) H55(0.5) C56(0.5) H56(0.5) C57(0.5) C62(0.5) H62(0.5) C61(0.5)
 H61(0.5) C60(0.5) H60(0.5) C59(0.5) C63(0.5) H63(0.5) C64(0.5) H64(0.5)
 C53(0.5) C52(0.5) C58(0.5) C50A(0.5) H50A(0.5) C49A(0.5) H49A(0.5) C54A(0.5)
 H54A(0.5) C53A(0.5) C64A(0.5) H64A(0.5) C63A(0.5) H63A(0.5) C62A(0.5)
 H62A(0.5) C61A(0.5) H61A(0.5) C60A(0.5) H60A(0.5) C59A(0.5) C58A(0.5)
 C57A(0.5) C56A(0.5) H56A(0.5) C55A(0.5) H55A(0.5) C51A(0.5) C52A(0.5)
5.a Aromatic/amide H refined with riding coordinates:
 C4(H4), C5(H5), C25(H25), C18(H18), C19(H19), C26(H26), C9(H9), C10(H10),
 C24(H24), C1(H1), C2(H2), C12(H12), C23(H23), C11(H11), C39(H39), C16(H16),
 C15(H15), C46(H46), C34(H34), C40(H40), C38(H38), C48(H48), C47(H47), C44(H44),
  C45(H45), C33(H33), C54(H54), C49(H49), C50(H50), C55(H55), C56(H56),
 C62(H62), C61(H61), C60(H60), C63(H63), C64(H64), C50A(H50A), C49A(H49A),
 C54A(H54A), C64A(H64A), C63A(H63A), C62A(H62A), C61A(H61A), C60A(H60A),
 C56A(H56A), C55A(H55A)
5.b Fitted hexagon refined as free rotating group:
 C62A(C61A,C60A,C59A,C58A,C57A)
;
_olex2_submission_special_instructions 'No special instructions were received'
_oxdiff_exptl_absorpt_empirical_details
;
Empirical correction (ABSPACK) includes:
- Absorption correction using spherical harmonics
- Frame scaling
;
_oxdiff_exptl_absorpt_empirical_full_max 2.237
_oxdiff_exptl_absorpt_empirical_full_min 0.713

loop_
_space_group_symop_operation_xyz
'x, y, z'
'-x+1/2, -y, z+1/2'
'-x, y+1/2, -z+1/2'
'x+1/2, -y+1/2, -z'
'-x, -y, -z'
'x-1/2, y, -z-1/2'
'x, -y-1/2, z-1/2'
'-x-1/2, y-1/2, z'

loop_
_atom_site_label
_atom_site_type_symbol
_atom_site_fract_x
_atom_site_fract_y
_atom_site_fract_z
_atom_site_U_iso_or_equiv
_atom_site_adp_type
_atom_site_occupancy
_atom_site_site_symmetry_order
_atom_site_calc_flag
_atom_site_refinement_flags_posn
_atom_site_refinement_flags_adp
_atom_site_refinement_flags_occupancy
_atom_site_disorder_assembly
_atom_site_disorder_group
Au2 Au 0.01319(3) 0.63818(2) 0.07171(2) 0.03319(14) Uani 1 1 d . . . . .
Au3 Au -0.00235(3) 0.38602(2) 0.03103(2) 0.03399(14) Uani 1 1 d . . . . .
Au4 Au 0.49295(3) 0.37383(2) 0.03606(2) 0.03477(15) Uani 1 1 d . . . . .
Au1 Au 0.50307(3) 0.62665(2) 0.07145(2) 0.03768(15) Uani 1 1 d . . . . .
Zn2 Zn 0.25159(9) 0.50506(5) 0.05428(5) 0.0297(3) Uani 1 1 d . . . . .
Zn1 Zn 0.74711(9) 0.75561(5) 0.05312(5) 0.0284(3) Uani 1 1 d . . . . .
O1 O 0.7481(6) 0.7913(3) 0.3040(3) 0.042(2) Uani 1 1 d . . . . .
N1 N 0.7478(6) 0.7770(3) 0.1263(3) 0.032(2) Uani 1 1 d . . . . .
O2 O 0.1890(7) 0.4680(3) 0.3037(3) 0.054(3) Uani 1 1 d . . . . .
N6 N 0.2215(7) 0.4847(4) 0.1260(3) 0.041(2) Uani 1 1 d . . . . .
N9 N 0.2119(6) 0.4752(3) 0.4820(3) 0.035(2) Uani 1 1 d . . . . .
N10 N 0.3578(6) 0.5484(4) 0.0760(3) 0.037(2) Uani 1 1 d . . . . .
N13 N 0.1478(6) 0.4613(4) 0.0277(3) 0.038(2) Uani 1 1 d . . . . .
N12 N -0.1516(6) 0.7043(4) 0.0695(3) 0.034(2) Uani 1 1 d . . . . .
N16 N 0.6533(7) 0.3052(4) 0.0357(3) 0.039(2) Uani 1 1 d . . . . .
N14 N -0.1517(7) 0.3104(4) 0.0412(4) 0.044(3) Uani 1 1 d . . . . .
C29 C 0.0930(7) 0.4332(4) 0.0268(4) 0.035(3) Uani 1 1 d . . . . .
N5 N 0.6499(6) 0.7041(4) 0.0657(3) 0.039(2) Uani 1 1 d . . . . .
N11 N 0.1665(6) 0.5642(4) 0.0615(3) 0.036(2) Uani 1 1 d . . . . .
N15 N 0.3384(7) 0.4455(4) 0.0486(4) 0.041(2) Uani 1 1 d . . . . .
N4 N 0.7433(7) 0.7687(4) 0.4802(3) 0.039(2) Uani 1 1 d . . . . .
C31 C 0.3930(8) 0.4176(4) 0.0434(4) 0.038(3) Uani 1 1 d . . . . .
C3 C 0.7587(8) 0.8043(4) 0.2195(4) 0.040(3) Uani 1 1 d . . . . .
C30 C -0.0977(8) 0.3396(5) 0.0379(4) 0.039(3) Uani 1 1 d . . . . .
N3 N 0.7911(8) 0.8628(4) 0.3298(3) 0.047(3) Uani 1 1 d . . . . .
C22 C 0.1611(10) 0.4691(5) 0.3891(5) 0.048(3) Uani 1 1 d . . . . .
C13 C 0.5962(8) 0.6750(5) 0.0672(4) 0.042(3) Uani 1 1 d . . . . .
C14 C 0.4106(8) 0.5776(5) 0.0753(4) 0.035(3) Uani 1 1 d . . . . .
N2 N 0.7936(7) 0.8635(4) 0.2808(3) 0.042(2) Uani 1 1 d . . . . .
C4 C 0.7275(9) 0.7593(4) 0.2074(4) 0.042(3) Uani 1 1 d . . . . .
H4 H 0.708150 0.737125 0.230553 0.050 Uiso 1 1 calc R U . . .
C8 C 0.7541(8) 0.8015(4) 0.3887(4) 0.041(3) Uani 1 1 d . . . . .
C27 C 0.1138(7) 0.5938(4) 0.0672(4) 0.034(2) Uani 1 1 d . . . . .
C5 C 0.7254(9) 0.7475(4) 0.1604(4) 0.040(3) Uani 1 1 d . . . . .
H5 H 0.706550 0.715925 0.152181 0.048 Uiso 1 1 calc R U . . .
C25 C 0.1286(8) 0.4828(5) 0.4688(4) 0.041(3) Uani 1 1 d . . . . .
H25 H 0.086955 0.490190 0.492195 0.050 Uiso 1 1 calc R U . . .
C18 C 0.1089(11) 0.4689(6) 0.1826(4) 0.056(4) Uani 1 1 d . . . . .
H18 H 0.050100 0.461104 0.189166 0.067 Uiso 1 1 calc R U . . .
C28 C -0.0893(8) 0.6808(4) 0.0721(3) 0.030(2) Uani 1 1 d . . . . .
C19 C 0.1361(10) 0.4759(5) 0.1373(5) 0.052(3) Uani 1 1 d . . . . .
H19 H 0.094327 0.474518 0.112893 0.063 Uiso 1 1 calc R U . . .
C26 C 0.1009(9) 0.4805(5) 0.4227(4) 0.047(3) Uani 1 1 d . . . . .
H26 H 0.042108 0.486603 0.414618 0.057 Uiso 1 1 calc R U . . .
N7 N 0.0535(11) 0.4728(5) 0.2776(4) 0.072(4) Uani 1 1 d . . . . .
C21 C 0.1318(11) 0.4693(5) 0.3396(5) 0.054(4) Uani 1 1 d . . . . .
C32 C 0.5938(8) 0.3307(4) 0.0341(4) 0.034(2) Uani 1 1 d . . . . .
N8 N 0.0515(10) 0.4722(5) 0.3264(4) 0.069(4) Uani 1 1 d . . . . .
C7 C 0.7652(9) 0.8201(4) 0.3416(4) 0.040(3) Uani 1 1 d . . . . .
C9 C 0.7686(8) 0.8329(4) 0.4256(4) 0.038(3) Uani 1 1 d . . . . .
H9 H 0.782235 0.865916 0.420290 0.046 Uiso 1 1 calc R U . . .
C6 C 0.7671(8) 0.8214(4) 0.2675(4) 0.038(3) Uani 1 1 d . . . . .
C10 C 0.7625(8) 0.8147(4) 0.4706(4) 0.034(2) Uani 1 1 d . . . . .
H10 H 0.772610 0.836149 0.495921 0.041 Uiso 1 1 calc R U . . .
C24 C 0.2673(9) 0.4624(5) 0.4494(4) 0.044(3) Uani 1 1 d . . . . .
H24 H 0.325098 0.454910 0.458385 0.053 Uiso 1 1 calc R U . . .
C20 C 0.1360(13) 0.4713(5) 0.2664(5) 0.063(4) Uani 1 1 d . . . . .
C1 C 0.7762(9) 0.8212(4) 0.1385(4) 0.041(3) Uani 1 1 d . . . . .
H1 H 0.792961 0.842928 0.114410 0.049 Uiso 1 1 calc R U . . .
C17 C 0.1689(12) 0.4735(5) 0.2185(5) 0.057(4) Uani 1 1 d . . . . .
C2 C 0.7822(10) 0.8367(5) 0.1843(4) 0.047(3) Uani 1 1 d . . . . .
H2 H 0.801797 0.868363 0.191614 0.056 Uiso 1 1 calc R U . . .
C12 C 0.7328(12) 0.7548(5) 0.3985(4) 0.059(4) Uani 1 1 d . . . . .
H12 H 0.720491 0.732989 0.373707 0.071 Uiso 1 1 calc R U . . .
C23 C 0.2454(10) 0.4593(5) 0.4017(5) 0.055(4) Uani 1 1 d . . . . .
H23 H 0.287573 0.450770 0.378914 0.066 Uiso 1 1 calc R U . . .
C11 C 0.7288(12) 0.7389(5) 0.4440(5) 0.060(4) Uani 1 1 d . . . . .
H11 H 0.715540 0.705884 0.449938 0.073 Uiso 1 1 calc R U . . .
C36 C 0.2559(9) 0.6024(5) 0.2598(5) 0.049(3) Uani 1 1 d . U . . .
C39 C 0.1397(9) 0.6151(5) 0.3198(5) 0.049(3) Uani 1 1 d . U . . .
H39 H 0.082381 0.624125 0.328486 0.059 Uiso 1 1 calc R U . . .
C16 C 0.2546(12) 0.4817(5) 0.2079(5) 0.059(4) Uani 1 1 d . . . . .
H16 H 0.297543 0.484076 0.231610 0.071 Uiso 1 1 calc R U . . .
C15 C 0.2756(11) 0.4865(5) 0.1605(5) 0.057(4) Uani 1 1 d . . . . .
H15 H 0.334999 0.491443 0.153046 0.068 Uiso 1 1 calc R U . . .
C35 C 0.1711(10) 0.6187(6) 0.2702(6) 0.056(4) Uani 1 1 d . U . . .
C37 C 0.2864(11) 0.6044(6) 0.2128(6) 0.065(4) Uani 1 1 d . U . . .
C42 C 0.3090(10) 0.5853(5) 0.2952(5) 0.053(3) Uani 1 1 d . U . . .
C46 C 0.3396(12) 0.5651(6) 0.3774(7) 0.070(4) Uani 1 1 d . U . . .
H46 H 0.323614 0.562553 0.409344 0.084 Uiso 1 1 calc R U . . .
C41 C 0.2810(11) 0.5831(5) 0.3422(6) 0.059(4) Uani 1 1 d . U . . .
C34 C 0.1197(13) 0.6373(7) 0.2355(7) 0.077(5) Uani 1 1 d . U . . .
H34 H 0.063716 0.649759 0.242536 0.092 Uiso 1 1 calc R U . . .
C40 C 0.1978(11) 0.5983(6) 0.3514(6) 0.063(4) Uani 1 1 d . U . . .
H40 H 0.179189 0.596906 0.382976 0.076 Uiso 1 1 calc R U . . .
C38 C 0.2333(14) 0.6210(7) 0.1795(7) 0.084(5) Uani 1 1 d . U . . .
H38 H 0.252941 0.621291 0.148037 0.100 Uiso 1 1 calc R U . . .
C48 C 0.3725(13) 0.5880(7) 0.2029(7) 0.080(5) Uani 1 1 d . U . . .
H48 H 0.392961 0.588214 0.171576 0.096 Uiso 1 1 calc R U . . .
C47 C 0.4217(14) 0.5733(7) 0.2351(8) 0.086(6) Uani 1 1 d . U . . .
H47 H 0.478795 0.563666 0.226742 0.104 Uiso 1 1 calc R U . . .
C43 C 0.3987(12) 0.5701(6) 0.2822(7) 0.073(5) Uani 1 1 d . U . . .
C44 C 0.4497(15) 0.5547(8) 0.3182(8) 0.093(6) Uani 1 1 d . U . . .
H44 H 0.508075 0.545753 0.311855 0.112 Uiso 1 1 calc R U . . .
C45 C 0.4213(13) 0.5518(7) 0.3610(8) 0.083(5) Uani 1 1 d . U . . .
H45 H 0.460606 0.539304 0.383539 0.099 Uiso 1 1 calc R U . . .
C33 C 0.1513(15) 0.6375(8) 0.1892(8) 0.094(6) Uani 1 1 d . U . . .
H33 H 0.115625 0.649267 0.164668 0.113 Uiso 1 1 calc R U . . .
C54 C 0.4736(16) 0.7792(9) 0.1322(9) 0.039(5) Uani 0.5 1 d . U P A 1
H54 H 0.484930 0.794536 0.103190 0.047 Uiso 0.5 1 calc R U P A 1
C49 C 0.4347(16) 0.7365(9) 0.1321(9) 0.043(6) Uani 0.5 1 d . U P A 1
H49 H 0.419981 0.722290 0.102945 0.052 Uiso 0.5 1 calc R U P A 1
C50 C 0.4143(15) 0.7113(9) 0.1737(8) 0.038(5) Uani 0.5 1 d . U P A 1
H50 H 0.385279 0.681006 0.172266 0.046 Uiso 0.5 1 calc R U P A 1
C51 C 0.4368(16) 0.7309(9) 0.2161(9) 0.038(5) Uani 0.5 1 d . U P A 1
C55 C 0.421(2) 0.7091(13) 0.2606(12) 0.056(9) Uani 0.5 1 d . U P A 1
H55 H 0.392336 0.678596 0.261762 0.067 Uiso 0.5 1 calc R U P A 1
C56 C 0.443(2) 0.7301(11) 0.3003(10) 0.050(7) Uani 0.5 1 d . U P A 1
H56 H 0.429650 0.713750 0.328440 0.060 Uiso 0.5 1 calc R U P A 1
C57 C 0.486(2) 0.7741(11) 0.3040(10) 0.044(7) Uani 0.5 1 d . U P A 1
C62 C 0.5104(18) 0.7959(11) 0.3446(10) 0.049(6) Uani 0.5 1 d . U P A 1
H62 H 0.500123 0.780387 0.373684 0.058 Uiso 0.5 1 calc R U P A 1
C61 C 0.553(3) 0.8434(15) 0.3434(16) 0.069(11) Uani 0.5 1 d . U P A 1
H61 H 0.566900 0.857818 0.372437 0.082 Uiso 0.5 1 calc R U P A 1
C60 C 0.573(3) 0.8690(14) 0.3031(12) 0.053(10) Uani 0.5 1 d . U P A 1
H60 H 0.602111 0.899368 0.302864 0.064 Uiso 0.5 1 calc R U P A 1
C59 C 0.5447(18) 0.8433(11) 0.2610(10) 0.040(6) Uani 0.5 1 d . U P A 1
C63 C 0.5643(18) 0.8688(9) 0.2178(10) 0.045(6) Uani 0.5 1 d . U P A 1
H63 H 0.593191 0.899148 0.218065 0.055 Uiso 0.5 1 calc R U P A 1
C64 C 0.540(2) 0.8481(13) 0.1780(14) 0.055(9) Uani 0.5 1 d . U P A 1
H64 H 0.551906 0.864998 0.149794 0.066 Uiso 0.5 1 calc R U P A 1
C53 C 0.499(2) 0.8034(12) 0.1745(12) 0.044(8) Uani 0.5 1 d . U P A 1
C52 C 0.4798(14) 0.7782(7) 0.2168(7) 0.027(4) Uani 0.5 1 d . U P A 1
C58 C 0.5055(17) 0.7997(10) 0.2610(8) 0.030(5) Uani 0.5 1 d . U P A 1
C50A C 0.584(3) 0.9122(15) 0.2394(14) 0.081(6) Uani 0.5 1 d . U P B 2
H50A H 0.600254 0.940335 0.256186 0.097 Uiso 0.5 1 calc R U P B 2
C49A C 0.581(3) 0.9116(15) 0.1890(14) 0.079(6) Uani 0.5 1 d . U P B 2
H49A H 0.600302 0.940084 0.173501 0.095 Uiso 0.5 1 calc R U P B 2
C54A C 0.552(2) 0.8720(14) 0.1595(15) 0.070(6) Uani 0.5 1 d . U P B 2
H54A H 0.549619 0.874097 0.126409 0.084 Uiso 0.5 1 calc R U P B 2
C53A C 0.528(3) 0.831(2) 0.1840(16) 0.071(6) Uani 0.5 1 d . U P B 2
C64A C 0.495(3) 0.7908(18) 0.1648(19) 0.071(7) Uani 0.5 1 d . U P B 2
H64A H 0.489910 0.792032 0.131712 0.085 Uiso 0.5 1 calc R U P B 2
C63A C 0.466(2) 0.7488(14) 0.1839(13) 0.073(6) Uani 0.5 1 d . U P B 2
H63A H 0.447485 0.722058 0.165679 0.088 Uiso 0.5 1 calc R U P B 2
C62A C 0.4724(16) 0.7476(9) 0.3311(7) 0.062(6) Uani 0.5 1 d G U P B 2
H62A H 0.474282 0.747322 0.364304 0.074 Uiso 0.5 1 calc R U P B 2
C61A C 0.4406(19) 0.7077(8) 0.3071(9) 0.073(7) Uani 0.5 1 d G U P B 2
H61A H 0.420689 0.680171 0.323779 0.087 Uiso 0.5 1 calc R U P B 2
C60A C 0.438(2) 0.7081(9) 0.2586(9) 0.074(8) Uani 0.5 1 d G U P B 2
H60A H 0.416049 0.680857 0.242101 0.089 Uiso 0.5 1 calc R U P B 2
C59A C 0.467(2) 0.7484(11) 0.2341(7) 0.069(6) Uani 0.5 1 d G U P B 2
C58A C 0.499(2) 0.7883(9) 0.2582(9) 0.062(6) Uani 0.5 1 d G U P B 2
C57A C 0.5015(19) 0.7879(8) 0.3067(9) 0.061(6) Uani 0.5 1 d G U P B 2
C56A C 0.533(3) 0.8267(15) 0.3377(14) 0.061(6) Uani 0.5 1 d . U P B 2
H56A H 0.533427 0.824877 0.370825 0.074 Uiso 0.5 1 calc R U P B 2
C55A C 0.558(3) 0.862(2) 0.3146(19) 0.074(7) Uani 0.5 1 d . U P B 2
H55A H 0.578815 0.888752 0.332109 0.089 Uiso 0.5 1 calc R U P B 2
C51A C 0.559(3) 0.8677(16) 0.2633(15) 0.074(6) Uani 0.5 1 d . U P B 2
C52A C 0.526(2) 0.8295(14) 0.2374(14) 0.070(5) Uani 0.5 1 d . U P B 2

loop_
_atom_site_aniso_label
_atom_site_aniso_U_11
_atom_site_aniso_U_22
_atom_site_aniso_U_33
_atom_site_aniso_U_23
_atom_site_aniso_U_13
_atom_site_aniso_U_12
Au2 0.0316(2) 0.0402(3) 0.0277(2) 0.00150(18) -0.00217(18) 0.0085(2)
Au3 0.0351(3) 0.0380(3) 0.0288(2) -0.00174(18) 0.00290(19) -0.0097(2)
Au4 0.0370(3) 0.0351(3) 0.0323(3) -0.00203(18) 0.0010(2) 0.0086(2)
Au1 0.0333(3) 0.0502(3) 0.0295(3) -0.00349(19) -0.00125(19) -0.0136(2)
Zn2 0.0284(7) 0.0283(7) 0.0324(8) -0.0009(6) -0.0029(6) -0.0003(6)
Zn1 0.0288(7) 0.0283(7) 0.0283(7) 0.0011(6) -0.0036(6) -0.0001(6)
O1 0.062(6) 0.034(4) 0.031(4) 0.002(3) -0.008(4) -0.002(4)
N1 0.033(5) 0.031(5) 0.031(5) -0.006(4) -0.003(4) 0.006(4)
O2 0.094(8) 0.038(5) 0.031(5) 0.000(4) 0.007(5) -0.004(5)
N6 0.060(7) 0.032(5) 0.030(5) 0.000(4) -0.004(5) 0.001(5)
N9 0.041(5) 0.035(5) 0.028(5) 0.000(4) 0.003(4) -0.006(4)
N10 0.035(5) 0.040(5) 0.037(5) -0.003(4) -0.004(4) -0.004(5)
N13 0.036(5) 0.044(6) 0.034(5) 0.006(4) -0.001(4) -0.006(5)
N12 0.033(5) 0.042(5) 0.028(5) -0.003(4) -0.004(4) 0.006(4)
N16 0.049(6) 0.039(6) 0.029(5) -0.002(4) -0.002(4) 0.008(5)
N14 0.044(6) 0.053(7) 0.034(5) 0.001(5) 0.005(5) -0.008(5)
C29 0.035(6) 0.043(7) 0.026(6) 0.000(5) -0.001(5) -0.003(5)
N5 0.031(5) 0.049(6) 0.038(5) 0.002(5) -0.002(4) -0.008(5)
N11 0.035(5) 0.037(5) 0.035(5) 0.003(4) -0.001(4) 0.004(4)
N15 0.041(6) 0.039(6) 0.041(6) -0.004(5) -0.001(5) 0.007(5)
N4 0.054(6) 0.036(5) 0.028(5) 0.000(4) 0.003(4) 0.003(5)
C31 0.040(7) 0.040(7) 0.035(6) 0.003(5) 0.000(5) -0.002(6)
C3 0.047(7) 0.038(6) 0.035(6) 0.001(5) -0.005(5) 0.009(5)
C30 0.039(6) 0.043(7) 0.036(6) -0.003(5) 0.010(5) -0.016(6)
N3 0.072(8) 0.043(6) 0.025(5) -0.004(4) 0.001(5) 0.000(6)
C22 0.069(9) 0.034(6) 0.041(7) -0.006(5) 0.003(7) -0.004(6)
C13 0.029(6) 0.058(8) 0.038(7) -0.005(6) -0.002(5) -0.014(6)
C14 0.039(6) 0.048(7) 0.019(5) -0.002(5) 0.002(5) -0.004(6)
N2 0.061(7) 0.039(5) 0.025(5) -0.005(4) -0.003(5) -0.005(5)
C4 0.052(7) 0.040(7) 0.034(6) 0.003(5) -0.006(6) -0.002(6)
C8 0.050(7) 0.038(6) 0.034(6) 0.002(5) -0.009(5) 0.005(5)
C27 0.030(6) 0.040(6) 0.031(6) 0.012(5) -0.004(5) 0.001(5)
C5 0.057(7) 0.032(6) 0.031(6) -0.003(5) -0.003(6) 0.002(6)
C25 0.045(7) 0.050(7) 0.029(6) 0.003(5) 0.001(5) -0.015(6)
C18 0.076(10) 0.067(9) 0.026(6) 0.004(6) 0.009(6) 0.014(8)
C28 0.045(7) 0.031(6) 0.014(5) -0.001(4) 0.000(4) 0.002(5)
C19 0.061(9) 0.055(8) 0.041(7) -0.003(6) 0.000(6) 0.014(7)
C26 0.057(8) 0.049(7) 0.036(7) 0.005(6) -0.003(6) -0.010(6)
N7 0.101(11) 0.087(10) 0.028(6) 0.003(6) 0.000(7) 0.031(9)
C21 0.091(12) 0.037(7) 0.033(7) 0.003(6) 0.000(7) 0.009(7)
C32 0.040(6) 0.041(6) 0.020(5) -0.002(5) -0.001(5) 0.005(5)
N8 0.102(11) 0.076(9) 0.027(6) -0.001(6) -0.006(7) 0.019(8)
C7 0.058(8) 0.032(6) 0.031(6) -0.005(5) -0.004(6) -0.001(6)
C9 0.050(7) 0.031(6) 0.034(6) -0.006(5) 0.001(5) 0.006(5)
C6 0.054(7) 0.031(6) 0.030(6) -0.002(5) -0.002(5) 0.004(5)
C10 0.043(6) 0.036(6) 0.024(5) -0.005(4) -0.003(5) 0.000(5)
C24 0.055(7) 0.040(7) 0.038(7) -0.004(5) 0.005(6) 0.006(6)
C20 0.113(14) 0.045(8) 0.031(7) 0.000(6) -0.013(8) 0.014(9)
C1 0.059(8) 0.032(6) 0.031(6) 0.003(5) 0.002(6) -0.007(6)
C17 0.097(12) 0.033(7) 0.040(7) 0.008(6) 0.005(8) 0.004(7)
C2 0.069(9) 0.032(6) 0.039(7) -0.006(5) -0.005(6) -0.006(6)
C12 0.119(13) 0.037(7) 0.021(6) -0.001(5) 0.002(7) -0.002(8)
C23 0.076(11) 0.047(8) 0.042(7) -0.003(6) 0.002(7) 0.003(7)
C11 0.104(12) 0.031(7) 0.046(8) -0.013(6) -0.007(8) -0.009(8)
C36 0.050(7) 0.049(6) 0.047(6) -0.014(5) 0.000(5) -0.012(5)
C39 0.049(5) 0.051(5) 0.047(5) 0.000(4) 0.003(4) -0.002(4)
C16 0.102(13) 0.040(7) 0.034(7) 0.001(6) -0.020(8) -0.011(8)
C15 0.082(10) 0.042(7) 0.046(8) 0.015(6) -0.019(8) -0.023(7)
C35 0.052(7) 0.060(7) 0.056(7) -0.003(6) -0.004(6) -0.005(6)
C37 0.062(7) 0.070(8) 0.063(7) -0.014(6) 0.009(6) -0.021(6)
C42 0.055(7) 0.043(6) 0.062(7) -0.016(6) -0.003(6) -0.005(5)
C46 0.077(8) 0.057(7) 0.076(8) -0.006(7) -0.014(7) -0.009(7)
C41 0.065(7) 0.047(6) 0.064(7) -0.005(6) -0.008(6) -0.010(6)
C34 0.069(8) 0.088(9) 0.073(8) 0.006(7) 0.000(7) -0.007(7)
C40 0.073(8) 0.061(7) 0.057(7) -0.008(6) 0.004(6) -0.010(6)
C38 0.086(9) 0.091(9) 0.073(9) -0.003(7) -0.002(7) -0.023(8)
C48 0.081(9) 0.080(9) 0.080(8) -0.026(7) 0.022(7) -0.010(7)
C47 0.081(9) 0.079(9) 0.099(9) -0.021(8) 0.018(8) -0.002(7)
C43 0.075(8) 0.054(7) 0.090(9) -0.004(7) -0.015(7) -0.004(7)
C44 0.092(7) 0.089(7) 0.098(7) -0.003(5) -0.003(5) -0.001(5)
C45 0.081(9) 0.068(8) 0.100(9) -0.004(7) -0.020(8) -0.003(7)
C33 0.098(10) 0.102(10) 0.083(9) 0.007(8) -0.010(8) -0.011(8)
C54 0.036(9) 0.044(9) 0.038(9) -0.006(7) -0.002(7) 0.010(7)
C49 0.040(9) 0.046(9) 0.043(9) -0.011(8) 0.000(8) 0.008(8)
C50 0.031(8) 0.042(9) 0.042(9) -0.006(7) 0.004(7) 0.000(7)
C51 0.034(9) 0.042(9) 0.039(9) -0.003(8) 0.005(7) 0.006(7)
C55 0.052(12) 0.054(11) 0.060(11) 0.002(9) 0.009(9) -0.003(9)
C56 0.049(10) 0.051(10) 0.050(10) 0.001(8) 0.010(8) 0.003(8)
C57 0.042(10) 0.048(10) 0.042(10) 0.009(8) 0.010(8) 0.004(8)
C62 0.045(10) 0.054(10) 0.046(9) -0.003(8) 0.004(8) 0.002(8)
C61 0.069(12) 0.070(12) 0.067(12) 0.002(5) -0.001(5) -0.001(5)
C60 0.058(12) 0.052(12) 0.050(13) -0.001(9) -0.008(9) -0.007(9)
C59 0.039(7) 0.040(7) 0.041(7) -0.002(5) -0.002(5) 0.003(5)
C63 0.054(10) 0.033(9) 0.049(10) -0.003(8) 0.000(8) 0.001(8)
C64 0.058(12) 0.053(12) 0.055(12) 0.007(9) 0.006(9) 0.001(9)
C53 0.043(11) 0.041(11) 0.048(11) -0.004(8) -0.002(8) 0.004(9)
C52 0.028(8) 0.025(7) 0.027(8) -0.001(7) 0.004(7) 0.007(7)
C58 0.020(8) 0.040(9) 0.029(8) 0.001(7) 0.005(7) 0.008(7)
C50A 0.087(12) 0.076(9) 0.080(8) 0.002(7) 0.001(9) 0.000(9)
C49A 0.082(12) 0.076(9) 0.079(8) 0.002(7) 0.001(9) 0.000(9)
C54A 0.066(8) 0.071(7) 0.073(7) 0.002(4) 0.003(5) 0.003(5)
C53A 0.069(12) 0.075(9) 0.070(7) 0.005(7) -0.004(9) 0.001(9)
C64A 0.067(12) 0.072(9) 0.073(9) 0.000(7) -0.004(9) 0.006(9)
C63A 0.070(11) 0.076(9) 0.074(8) -0.004(7) -0.004(9) 0.003(8)
C62A 0.056(10) 0.065(8) 0.065(9) 0.000(7) 0.008(8) 0.004(8)
C61A 0.074(12) 0.070(9) 0.075(9) -0.002(8) -0.001(9) -0.002(9)
C60A 0.073(13) 0.073(10) 0.076(8) -0.004(7) 0.000(9) -0.003(9)
C59A 0.067(11) 0.070(8) 0.071(7) -0.006(6) 0.005(9) 0.005(8)
C58A 0.056(12) 0.065(9) 0.065(7) 0.000(6) 0.002(9) 0.008(8)
C57A 0.058(12) 0.062(9) 0.064(8) 0.000(6) 0.006(8) 0.007(8)
C56A 0.056(11) 0.061(9) 0.067(8) -0.005(6) 0.003(8) 0.010(8)
C55A 0.072(13) 0.075(10) 0.075(8) -0.002(7) 0.002(9) -0.007(9)
C51A 0.075(8) 0.073(7) 0.074(6) 0.002(4) -0.003(5) 0.001(5)
C52A 0.068(11) 0.073(8) 0.069(7) 0.003(6) -0.001(9) 0.003(8)

loop_
_atom_type_symbol
_atom_type_description
_atom_type_scat_dispersion_real
_atom_type_scat_dispersion_imag
_atom_type_scat_source
C C 0.0181 0.0091 'International Tables Vol C Tables 4.2.6.8 and 6.1.1.4'
H H 0.0000 0.0000 'International Tables Vol C Tables 4.2.6.8 and 6.1.1.4'
Au Au -4.4197 7.2980 'International Tables Vol C Tables 4.2.6.8 and 6.1.1.4'
N N 0.0311 0.0180 'International Tables Vol C Tables 4.2.6.8 and 6.1.1.4'
O O 0.0492 0.0322 'International Tables Vol C Tables 4.2.6.8 and 6.1.1.4'
Zn Zn -1.5491 0.6778 'International Tables Vol C Tables 4.2.6.8 and 6.1.1.4'

loop_
_geom_angle_atom_site_label_1
_geom_angle_atom_site_label_2
_geom_angle_atom_site_label_3
_geom_angle
_geom_angle_site_symmetry_1
_geom_angle_site_symmetry_3
_geom_angle_publ_flag
C27 Au2 Au3 80.9(3) . 5_565 ?
C28 Au2 Au3 95.4(3) . 5_565 ?
C28 Au2 C27 176.2(4) . . ?
C29 Au3 Au2 97.3(3) . 5_565 ?
C30 Au3 Au2 84.9(3) . 5_565 ?
C30 Au3 C29 177.7(5) . . ?
C31 Au4 Au1 97.1(3) . 5_665 ?
C32 Au4 Au1 87.3(3) . 5_665 ?
C32 Au4 C31 175.5(5) . . ?
C13 Au1 Au4 85.8(4) . 5_665 ?
C13 Au1 C14 179.3(5) . . ?
C14 Au1 Au4 93.9(3) . 5_665 ?
N6 Zn2 N9 177.5(4) . 2_564 ?
N10 Zn2 N6 92.0(4) . . ?
N10 Zn2 N9 86.4(4) . 2_564 ?
N10 Zn2 N13 176.1(4) . . ?
N10 Zn2 N15 88.6(4) . . ?
N13 Zn2 N6 91.7(4) . . ?
N13 Zn2 N9 89.8(4) . 2_564 ?
N11 Zn2 N6 88.6(4) . . ?
N11 Zn2 N9 93.3(4) . 2_564 ?
N11 Zn2 N10 90.7(4) . . ?
N11 Zn2 N13 90.5(4) . . ?
N11 Zn2 N15 178.7(4) . . ?
N15 Zn2 N6 90.3(4) . . ?
N15 Zn2 N9 87.7(4) . 2_564 ?
N15 Zn2 N13 90.3(4) . . ?
N1 Zn1 N4 177.6(4) . 7_575 ?
N12 Zn1 N1 88.0(3) 1_655 . ?
N12 Zn1 N4 91.5(4) 1_655 7_575 ?
N16 Zn1 N1 92.7(4) 8_765 . ?
N16 Zn1 N12 87.3(4) 8_765 1_655 ?
N16 Zn1 N14 90.1(4) 8_765 8_665 ?
N16 Zn1 N4 89.6(4) 8_765 7_575 ?
N14 Zn1 N1 88.0(4) 8_665 . ?
N14 Zn1 N12 175.1(4) 8_665 1_655 ?
N14 Zn1 N4 92.7(4) 8_665 7_575 ?
N5 Zn1 N1 91.3(4) . . ?
N5 Zn1 N12 91.9(4) . 1_655 ?
N5 Zn1 N16 175.8(4) . 8_765 ?
N5 Zn1 N14 91.0(4) . 8_665 ?
N5 Zn1 N4 86.3(4) . 7_575 ?
C7 O1 C6 101.8(9) . . ?
C5 N1 Zn1 122.9(8) . . ?
C5 N1 C1 117.1(10) . . ?
C1 N1 Zn1 119.9(8) . . ?
C20 O2 C21 101.9(13) . . ?
C19 N6 Zn2 118.1(8) . . ?
C15 N6 Zn2 125.0(10) . . ?
C15 N6 C19 116.2(12) . . ?
C25 N9 Zn2 117.6(8) . 2_565 ?
C24 N9 Zn2 124.5(9) . 2_565 ?
C24 N9 C25 117.3(11) . . ?
C14 N10 Zn2 160.2(9) . . ?
C29 N13 Zn2 159.7(9) . . ?
C28 N12 Zn1 168.0(9) . 1_455 ?
C32 N16 Zn1 167.9(9) . 8_755 ?
C30 N14 Zn1 175.1(10) . 8_655 ?
N13 C29 Au3 175.1(10) . . ?
C13 N5 Zn1 172.3(10) . . ?
C27 N11 Zn2 173.5(9) . . ?
C31 N15 Zn2 171.1(10) . . ?
C10 N4 Zn1 118.9(7) . 7_576 ?
C10 N4 C11 117.4(10) . . ?
C11 N4 Zn1 123.5(9) . 7_576 ?
N15 C31 Au4 175.4(11) . . ?
C4 C3 C6 124.0(11) . . ?
C4 C3 C2 119.3(11) . . ?
C2 C3 C6 116.6(11) . . ?
N14 C30 Au3 176.8(12) . . ?
C7 N3 N2 106.3(10) . . ?
C26 C22 C21 117.5(14) . . ?
C26 C22 C23 120.0(13) . . ?
C23 C22 C21 122.4(13) . . ?
N5 C13 Au1 178.1(12) . . ?
N10 C14 Au1 177.4(10) . . ?
C6 N2 N3 106.0(10) . . ?
C3 C4 H4 121.2 . . ?
C3 C4 C5 117.6(12) . . ?
C5 C4 H4 121.2 . . ?
C9 C8 C7 118.0(11) . . ?
C12 C8 C7 123.6(11) . . ?
C12 C8 C9 118.4(11) . . ?
N11 C27 Au2 172.0(10) . . ?
N1 C5 C4 124.6(11) . . ?
N1 C5 H5 117.7 . . ?
C4 C5 H5 117.7 . . ?
N9 C25 H25 118.4 . . ?
N9 C25 C26 123.3(12) . . ?
C26 C25 H25 118.4 . . ?
C19 C18 H18 120.6 . . ?
C19 C18 C17 118.8(15) . . ?
C17 C18 H18 120.6 . . ?
N12 C28 Au2 175.1(9) . . ?
N6 C19 C18 122.5(14) . . ?
N6 C19 H19 118.8 . . ?
C18 C19 H19 118.8 . . ?
C22 C26 C25 118.0(13) . . ?
C22 C26 H26 121.0 . . ?
C25 C26 H26 121.0 . . ?
C20 N7 N8 105.4(14) . . ?
O2 C21 C22 121.8(14) . . ?
N8 C21 O2 113.7(12) . . ?
N8 C21 C22 124.5(14) . . ?
N16 C32 Au4 176.0(10) . . ?
C21 N8 N7 105.7(14) . . ?
O1 C7 C8 120.2(10) . . ?
N3 C7 O1 112.9(10) . . ?
N3 C7 C8 126.9(11) . . ?
C8 C9 H9 120.9 . . ?
C10 C9 C8 118.1(11) . . ?
C10 C9 H9 120.9 . . ?
O1 C6 C3 120.1(10) . . ?
N2 C6 O1 113.0(10) . . ?
N2 C6 C3 126.9(11) . . ?
N4 C10 C9 123.6(10) . . ?
N4 C10 H10 118.2 . . ?
C9 C10 H10 118.2 . . ?
N9 C24 H24 118.3 . . ?
N9 C24 C23 123.3(13) . . ?
C23 C24 H24 118.3 . . ?
O2 C20 C17 122.5(17) . . ?
N7 C20 O2 113.3(13) . . ?
N7 C20 C17 124.3(15) . . ?
N1 C1 H1 118.3 . . ?
N1 C1 C2 123.3(11) . . ?
C2 C1 H1 118.3 . . ?
C18 C17 C20 117.4(16) . . ?
C16 C17 C18 119.5(13) . . ?
C16 C17 C20 123.1(15) . . ?
C3 C2 H2 121.0 . . ?
C1 C2 C3 118.0(11) . . ?
C1 C2 H2 121.0 . . ?
C8 C12 H12 119.7 . . ?
C8 C12 C11 120.6(12) . . ?
C11 C12 H12 119.7 . . ?
C22 C23 C24 117.9(13) . . ?
C22 C23 H23 121.1 . . ?
C24 C23 H23 121.1 . . ?
N4 C11 C12 121.9(12) . . ?
N4 C11 H11 119.1 . . ?
C12 C11 H11 119.1 . . ?
C35 C36 C37 119.4(15) . . ?
C42 C36 C35 120.0(14) . . ?
C42 C36 C37 120.6(14) . . ?
C35 C39 H39 122.0 . . ?
C40 C39 H39 122.0 . . ?
C40 C39 C35 116.1(14) . . ?
C17 C16 H16 121.6 . . ?
C17 C16 C15 116.8(14) . . ?
C15 C16 H16 121.6 . . ?
N6 C15 C16 126.0(16) . . ?
N6 C15 H15 117.0 . . ?
C16 C15 H15 117.0 . . ?
C36 C35 C39 118.4(14) . . ?
C34 C35 C36 120.1(16) . . ?
C34 C35 C39 121.5(16) . . ?
C36 C37 C48 118.7(17) . . ?
C38 C37 C36 119.0(17) . . ?
C38 C37 C48 122.3(18) . . ?
C36 C42 C41 122.0(14) . . ?
C36 C42 C43 117.4(14) . . ?
C41 C42 C43 120.5(15) . . ?
C41 C46 H46 122.5 . . ?
C45 C46 H46 122.5 . . ?
C45 C46 C41 114.9(18) . . ?
C42 C41 C46 119.3(16) . . ?
C40 C41 C42 117.0(15) . . ?
C40 C41 C46 123.7(16) . . ?
C35 C34 H34 120.6 . . ?
C35 C34 C33 119(2) . . ?
C33 C34 H34 120.6 . . ?
C39 C40 C41 126.4(16) . . ?
C39 C40 H40 116.8 . . ?
C41 C40 H40 116.8 . . ?
C37 C38 H38 118.9 . . ?
C37 C38 C33 122(2) . . ?
C33 C38 H38 118.9 . . ?
C37 C48 H48 119.5 . . ?
C47 C48 C37 120.9(19) . . ?
C47 C48 H48 119.5 . . ?
C48 C47 H47 117.5 . . ?
C48 C47 C43 125(2) . . ?
C43 C47 H47 117.5 . . ?
C47 C43 C42 117.2(17) . . ?
C44 C43 C42 115.7(19) . . ?
C44 C43 C47 127(2) . . ?
C43 C44 H44 118.8 . . ?
C45 C44 C43 122(2) . . ?
C45 C44 H44 118.8 . . ?
C46 C45 H45 116.4 . . ?
C44 C45 C46 127(2) . . ?
C44 C45 H45 116.4 . . ?
C34 C33 H33 119.8 . . ?
C38 C33 C34 120(2) . . ?
C38 C33 H33 119.8 . . ?
C49 C54 H54 118.6 . . ?
C49 C54 C53 123(3) . . ?
C53 C54 H54 118.6 . . ?
C54 C49 H49 118.8 . . ?
C54 C49 C50 122(2) . . ?
C50 C49 H49 118.8 . . ?
C49 C50 H50 120.2 . . ?
C51 C50 C49 120(2) . . ?
C51 C50 H50 120.2 . . ?
C50 C51 C55 125(3) . . ?
C50 C51 C52 118(2) . . ?
C55 C51 C52 116(3) . . ?
C51 C55 H55 118.9 . . ?
C56 C55 C51 122(3) . . ?
C56 C55 H55 118.9 . . ?
C55 C56 H56 117.3 . . ?
C55 C56 C57 125(3) . . ?
C57 C56 H56 117.3 . . ?
C56 C57 C58 117(3) . . ?
C62 C57 C56 126(3) . . ?
C62 C57 C58 117(3) . . ?
C57 C62 H62 120.1 . . ?
C57 C62 C61 120(3) . . ?
C61 C62 H62 120.1 . . ?
C62 C61 H61 117.3 . . ?
C60 C61 C62 125(4) . . ?
C60 C61 H61 117.3 . . ?
C61 C60 H60 124.3 . . ?
C61 C60 C59 111(3) . . ?
C59 C60 H60 124.3 . . ?
C63 C59 C60 114(3) . . ?
C58 C59 C60 125(3) . . ?
C58 C59 C63 122(3) . . ?
C59 C63 H63 121.2 . . ?
C64 C63 C59 118(3) . . ?
C64 C63 H63 121.2 . . ?
C63 C64 H64 117.6 . . ?
C63 C64 C53 125(3) . . ?
C53 C64 H64 117.6 . . ?
C64 C53 C54 127(3) . . ?
C64 C53 C52 118(3) . . ?
C52 C53 C54 115(3) . . ?
C53 C52 C51 121(2) . . ?
C53 C52 C58 119(2) . . ?
C58 C52 C51 120(2) . . ?
C57 C58 C52 119(2) . . ?
C59 C58 C57 122(3) . . ?
C59 C58 C52 119(2) . . ?
C49A C50A H50A 121.5 . . ?
C49A C50A C51A 117(4) . . ?
C51A C50A H50A 121.5 . . ?
C50A C49A H49A 116.7 . . ?
C50A C49A C54A 127(4) . . ?
C54A C49A H49A 116.7 . . ?
C49A C54A H54A 123.1 . . ?
C53A C54A C49A 114(4) . . ?
C53A C54A H54A 123.1 . . ?
C54A C53A C52A 122(5) . . ?
C64A C53A C54A 125(4) . . ?
C64A C53A C52A 112(5) . . ?
C53A C64A H64A 114.1 . . ?
C53A C64A C63A 132(5) . . ?
C63A C64A H64A 114.1 . . ?
C64A C63A H63A 123.0 . . ?
C64A C63A C59A 114(4) . . ?
C59A C63A H63A 123.0 . . ?
C61A C62A H62A 120.0 . . ?
C61A C62A C57A 120.0 . . ?
C57A C62A H62A 120.0 . . ?
C62A C61A H61A 120.0 . . ?
C62A C61A C60A 120.0 . . ?
C60A C61A H61A 120.0 . . ?
C61A C60A H60A 120.0 . . ?
C59A C60A C61A 120.0 . . ?
C59A C60A H60A 120.0 . . ?
C60A C59A C63A 121(3) . . ?
C60A C59A C58A 120.0 . . ?
C58A C59A C63A 119(3) . . ?
C59A C58A C57A 120.0 . . ?
C52A C58A C59A 124(3) . . ?
C52A C58A C57A 116(3) . . ?
C62A C57A C56A 113(2) . . ?
C58A C57A C62A 120.0 . . ?
C58A C57A C56A 127(2) . . ?
C57A C56A H56A 124.6 . . ?
C55A C56A C57A 111(4) . . ?
C55A C56A H56A 124.6 . . ?
C56A C55A H55A 115.9 . . ?
C56A C55A C51A 128(5) . . ?
C51A C55A H55A 115.9 . . ?
C50A C51A C55A 124(4) . . ?
C52A C51A C50A 119(4) . . ?
C52A C51A C55A 116(4) . . ?
C58A C52A C53A 118(4) . . ?
C58A C52A C51A 121(4) . . ?
C51A C52A C53A 121(4) . . ?

loop_
_geom_bond_atom_site_label_1
_geom_bond_atom_site_label_2
_geom_bond_distance
_geom_bond_site_symmetry_2
_geom_bond_publ_flag
Au2 Au3 3.0218(7) 5_565 ?
Au2 C27 1.981(12) . ?
Au2 C28 1.970(11) . ?
Au3 C29 1.968(12) . ?
Au3 C30 1.961(11) . ?
Au4 Au1 3.0793(7) 5_665 ?
Au4 C31 1.970(13) . ?
Au4 C32 1.959(12) . ?
Au1 C13 1.965(12) . ?
Au1 C14 1.969(12) . ?
Zn2 N6 2.178(10) . ?
Zn2 N9 2.214(9) 2_564 ?
Zn2 N10 2.122(10) . ?
Zn2 N13 2.146(10) . ?
Zn2 N11 2.105(10) . ?
Zn2 N15 2.127(10) . ?
Zn1 N1 2.178(9) . ?
Zn1 N12 2.160(9) 1_655 ?
Zn1 N16 2.118(10) 8_765 ?
Zn1 N14 2.138(11) 8_665 ?
Zn1 N5 2.098(10) . ?
Zn1 N4 2.193(9) 7_575 ?
O1 C7 1.365(14) . ?
O1 C6 1.370(14) . ?
N1 C5 1.318(15) . ?
N1 C1 1.344(15) . ?
O2 C21 1.353(17) . ?
O2 C20 1.346(17) . ?
N6 C19 1.376(18) . ?
N6 C15 1.295(17) . ?
N9 C25 1.355(16) . ?
N9 C24 1.314(15) . ?
N10 C14 1.146(15) . ?
N13 C29 1.147(15) . ?
N12 C28 1.162(14) . ?
N16 C32 1.157(15) . ?
N14 C30 1.163(15) . ?
N5 C13 1.154(15) . ?
N11 C27 1.165(15) . ?
N15 C31 1.151(15) . ?
N4 C10 1.336(15) . ?
N4 C11 1.344(15) . ?
C3 C4 1.378(17) . ?
C3 C6 1.460(16) . ?
C3 C2 1.395(17) . ?
N3 N2 1.403(14) . ?
N3 C7 1.292(16) . ?
C22 C26 1.372(19) . ?
C22 C21 1.488(18) . ?
C22 C23 1.37(2) . ?
N2 C6 1.290(15) . ?
C4 H4 0.9500 . ?
C4 C5 1.386(16) . ?
C8 C7 1.454(17) . ?
C8 C9 1.385(16) . ?
C8 C12 1.363(18) . ?
C5 H5 0.9500 . ?
C25 H25 0.9500 . ?
C25 C26 1.388(17) . ?
C18 H18 0.9500 . ?
C18 C19 1.377(18) . ?
C18 C17 1.39(2) . ?
C19 H19 0.9500 . ?
C26 H26 0.9500 . ?
N7 N8 1.396(16) . ?
N7 C20 1.31(2) . ?
C21 N8 1.30(2) . ?
C9 H9 0.9500 . ?
C9 C10 1.384(16) . ?
C10 H10 0.9500 . ?
C24 H24 0.9500 . ?
C24 C23 1.410(18) . ?
C20 C17 1.46(2) . ?
C1 H1 0.9500 . ?
C1 C2 1.383(17) . ?
C17 C16 1.37(2) . ?
C2 H2 0.9500 . ?
C12 H12 0.9500 . ?
C12 C11 1.376(18) . ?
C23 H23 0.9500 . ?
C11 H11 0.9500 . ?
C36 C35 1.41(2) . ?
C36 C37 1.43(2) . ?
C36 C42 1.39(2) . ?
C39 H39 0.9500 . ?
C39 C35 1.50(2) . ?
C39 C40 1.35(2) . ?
C16 H16 0.9500 . ?
C16 C15 1.40(2) . ?
C15 H15 0.9500 . ?
C35 C34 1.37(2) . ?
C37 C38 1.34(3) . ?
C37 C48 1.43(2) . ?
C42 C41 1.41(2) . ?
C42 C43 1.49(2) . ?
C46 H46 0.9500 . ?
C46 C41 1.44(2) . ?
C46 C45 1.39(3) . ?
C41 C40 1.37(2) . ?
C34 H34 0.9500 . ?
C34 C33 1.41(3) . ?
C40 H40 0.9500 . ?
C38 H38 0.9500 . ?
C38 C33 1.37(3) . ?
C48 H48 0.9500 . ?
C48 C47 1.26(3) . ?
C47 H47 0.9500 . ?
C47 C43 1.40(3) . ?
C43 C44 1.36(3) . ?
C44 H44 0.9500 . ?
C44 C45 1.31(3) . ?
C45 H45 0.9500 . ?
C33 H33 0.9500 . ?
C54 H54 0.9500 . ?
C54 C49 1.32(4) . ?
C54 C53 1.44(4) . ?
C49 H49 0.9500 . ?
C49 C50 1.42(4) . ?
C50 H50 0.9500 . ?
C50 C51 1.37(3) . ?
C51 C55 1.43(4) . ?
C51 C52 1.47(3) . ?
C55 H55 0.9500 . ?
C55 C56 1.32(4) . ?
C56 H56 0.9500 . ?
C56 C57 1.38(4) . ?
C57 C62 1.36(4) . ?
C57 C58 1.45(3) . ?
C62 H62 0.9500 . ?
C62 C61 1.46(5) . ?
C61 H61 0.9500 . ?
C61 C60 1.39(5) . ?
C60 H60 0.9500 . ?
C60 C59 1.47(5) . ?
C59 C63 1.46(4) . ?
C59 C58 1.35(4) . ?
C63 H63 0.9500 . ?
C63 C64 1.33(5) . ?
C64 H64 0.9500 . ?
C64 C53 1.39(5) . ?
C53 C52 1.43(4) . ?
C52 C58 1.45(3) . ?
C50A H50A 0.9500 . ?
C50A C49A 1.44(5) . ?
C50A C51A 1.46(6) . ?
C49A H49A 0.9500 . ?
C49A C54A 1.45(5) . ?
C54A H54A 0.9500 . ?
C54A C53A 1.38(6) . ?
C53A C64A 1.34(6) . ?
C53A C52A 1.53(6) . ?
C64A H64A 0.9500 . ?
C64A C63A 1.35(6) . ?
C63A H63A 0.9500 . ?
C63A C59A 1.44(4) . ?
C62A H62A 0.9500 . ?
C62A C61A 1.3900 . ?
C62A C57A 1.3900 . ?
C61A H61A 0.9500 . ?
C61A C60A 1.3900 . ?
C60A H60A 0.9500 . ?
C60A C59A 1.3900 . ?
C59A C58A 1.3900 . ?
C58A C57A 1.3900 . ?
C58A C52A 1.35(4) . ?
C57A C56A 1.47(5) . ?
C56A H56A 0.9500 . ?
C56A C55A 1.24(7) . ?
C55A H55A 0.9500 . ?
C55A C51A 1.48(7) . ?
C51A C52A 1.39(5) . ?

loop_
_geom_torsion_atom_site_label_1
_geom_torsion_atom_site_label_2
_geom_torsion_atom_site_label_3
_geom_torsion_atom_site_label_4
_geom_torsion
_geom_torsion_site_symmetry_1
_geom_torsion_site_symmetry_2
_geom_torsion_site_symmetry_3
_geom_torsion_site_symmetry_4
_geom_torsion_publ_flag
Zn2 N6 C19 C18 -171.4(11) . . . . ?
Zn2 N6 C15 C16 168.2(11) . . . . ?
Zn2 N9 C25 C26 167.8(10) 2_565 . . . ?
Zn2 N9 C24 C23 -166.9(10) 2_565 . . . ?
Zn1 N1 C5 C4 177.9(10) . . . . ?
Zn1 N1 C1 C2 -177.0(11) . . . . ?
Zn1 N4 C10 C9 174.9(9) 7_576 . . . ?
Zn1 N4 C11 C12 -175.5(13) 7_576 . . . ?
N1 C1 C2 C3 1(2) . . . . ?
O2 C21 N8 N7 0.2(18) . . . . ?
O2 C20 C17 C18 169.8(13) . . . . ?
O2 C20 C17 C16 -13(2) . . . . ?
N9 C25 C26 C22 1(2) . . . . ?
N9 C24 C23 C22 -2(2) . . . . ?
C3 C4 C5 N1 -3(2) . . . . ?
N3 N2 C6 O1 -1.2(15) . . . . ?
N3 N2 C6 C3 -179.6(12) . . . . ?
C22 C21 N8 N7 178.1(13) . . . . ?
N2 N3 C7 O1 -1.1(16) . . . . ?
N2 N3 C7 C8 178.6(13) . . . . ?
C4 C3 C6 O1 3.8(19) . . . . ?
C4 C3 C6 N2 -178.0(13) . . . . ?
C4 C3 C2 C1 -2(2) . . . . ?
C8 C9 C10 N4 -0.2(19) . . . . ?
C8 C12 C11 N4 2(3) . . . . ?
C5 N1 C1 C2 -0.4(19) . . . . ?
C25 N9 C24 C23 3.9(18) . . . . ?
C18 C17 C16 C15 2(2) . . . . ?
C19 N6 C15 C16 -2(2) . . . . ?
C19 C18 C17 C20 173.3(13) . . . . ?
C19 C18 C17 C16 -4(2) . . . . ?
C26 C22 C21 O2 166.7(12) . . . . ?
C26 C22 C21 N8 -11(2) . . . . ?
C26 C22 C23 C24 -1(2) . . . . ?
N7 C20 C17 C18 -11(2) . . . . ?
N7 C20 C17 C16 166.3(16) . . . . ?
C21 O2 C20 N7 -1.9(16) . . . . ?
C21 O2 C20 C17 177.3(13) . . . . ?
C21 C22 C26 C25 -176.7(12) . . . . ?
C21 C22 C23 C24 176.9(12) . . . . ?
N8 N7 C20 O2 2.1(18) . . . . ?
N8 N7 C20 C17 -177.1(14) . . . . ?
C7 O1 C6 C3 179.1(11) . . . . ?
C7 O1 C6 N2 0.6(14) . . . . ?
C7 N3 N2 C6 1.4(15) . . . . ?
C7 C8 C9 C10 -176.7(12) . . . . ?
C7 C8 C12 C11 175.7(15) . . . . ?
C9 C8 C7 O1 -177.2(12) . . . . ?
C9 C8 C7 N3 3(2) . . . . ?
C9 C8 C12 C11 -2(2) . . . . ?
C6 O1 C7 N3 0.3(15) . . . . ?
C6 O1 C7 C8 -179.3(12) . . . . ?
C6 C3 C4 C5 -178.3(12) . . . . ?
C6 C3 C2 C1 179.1(12) . . . . ?
C10 N4 C11 C12 -1(2) . . . . ?
C24 N9 C25 C26 -3.7(18) . . . . ?
C20 O2 C21 C22 -177.0(12) . . . . ?
C20 O2 C21 N8 1.0(16) . . . . ?
C20 N7 N8 C21 -1.3(18) . . . . ?
C20 C17 C16 C15 -175.4(13) . . . . ?
C1 N1 C5 C4 1.4(19) . . . . ?
C17 C18 C19 N6 4(2) . . . . ?
C17 C16 C15 N6 1(2) . . . . ?
C2 C3 C4 C5 3.4(19) . . . . ?
C2 C3 C6 O1 -177.8(12) . . . . ?
C2 C3 C6 N2 0(2) . . . . ?
C12 C8 C7 O1 5(2) . . . . ?
C12 C8 C7 N3 -174.8(15) . . . . ?
C12 C8 C9 C10 1(2) . . . . ?
C23 C22 C26 C25 1(2) . . . . ?
C23 C22 C21 O2 -11(2) . . . . ?
C23 C22 C21 N8 170.9(15) . . . . ?
C11 N4 C10 C9 -0.3(19) . . . . ?
C36 C35 C34 C33 3(3) . . . . ?
C36 C37 C38 C33 2(3) . . . . ?
C36 C37 C48 C47 -2(3) . . . . ?
C36 C42 C41 C46 -179.7(13) . . . . ?
C36 C42 C41 C40 1(2) . . . . ?
C36 C42 C43 C47 -1(2) . . . . ?
C36 C42 C43 C44 178.3(16) . . . . ?
C39 C35 C34 C33 -177.0(16) . . . . ?
C15 N6 C19 C18 0(2) . . . . ?
C35 C36 C37 C38 -1(2) . . . . ?
C35 C36 C37 C48 179.7(15) . . . . ?
C35 C36 C42 C41 0(2) . . . . ?
C35 C36 C42 C43 -178.3(13) . . . . ?
C35 C39 C40 C41 -2(2) . . . . ?
C35 C34 C33 C38 -2(3) . . . . ?
C37 C36 C35 C39 178.5(13) . . . . ?
C37 C36 C35 C34 -2(2) . . . . ?
C37 C36 C42 C41 179.7(14) . . . . ?
C37 C36 C42 C43 1(2) . . . . ?
C37 C38 C33 C34 0(3) . . . . ?
C37 C48 C47 C43 2(3) . . . . ?
C42 C36 C35 C39 -2(2) . . . . ?
C42 C36 C35 C34 177.6(15) . . . . ?
C42 C36 C37 C38 179.8(15) . . . . ?
C42 C36 C37 C48 0(2) . . . . ?
C42 C41 C40 C39 0(2) . . . . ?
C42 C43 C44 C45 2(3) . . . . ?
C46 C41 C40 C39 -179.3(15) . . . . ?
C41 C42 C43 C47 -179.9(15) . . . . ?
C41 C42 C43 C44 0(2) . . . . ?
C41 C46 C45 C44 1(3) . . . . ?
C40 C39 C35 C36 3(2) . . . . ?
C40 C39 C35 C34 -176.9(16) . . . . ?
C38 C37 C48 C47 178.8(19) . . . . ?
C48 C37 C38 C33 -178.7(19) . . . . ?
C48 C47 C43 C42 0(3) . . . . ?
C48 C47 C43 C44 -180(2) . . . . ?
C47 C43 C44 C45 -178(2) . . . . ?
C43 C42 C41 C46 -1(2) . . . . ?
C43 C42 C41 C40 179.3(14) . . . . ?
C43 C44 C45 C46 -3(4) . . . . ?
C45 C46 C41 C42 1(2) . . . . ?
C45 C46 C41 C40 -179.6(15) . . . . ?
C54 C49 C50 C51 -1(4) . . . . ?
C54 C53 C52 C51 0(4) . . . . ?
C54 C53 C52 C58 179(2) . . . . ?
C49 C54 C53 C64 -180(3) . . . . ?
C49 C54 C53 C52 0(4) . . . . ?
C49 C50 C51 C55 -180(3) . . . . ?
C49 C50 C51 C52 1(3) . . . . ?
C50 C51 C55 C56 -180(3) . . . . ?
C50 C51 C52 C53 -1(3) . . . . ?
C50 C51 C52 C58 -179(2) . . . . ?
C51 C55 C56 C57 -1(5) . . . . ?
C51 C52 C58 C57 -1(3) . . . . ?
C51 C52 C58 C59 -180(2) . . . . ?
C55 C51 C52 C53 180(3) . . . . ?
C55 C51 C52 C58 2(3) . . . . ?
C55 C56 C57 C62 -180(3) . . . . ?
C55 C56 C57 C58 1(5) . . . . ?
C56 C57 C62 C61 -178(3) . . . . ?
C56 C57 C58 C59 178(3) . . . . ?
C56 C57 C58 C52 0(4) . . . . ?
C57 C62 C61 C60 -2(6) . . . . ?
C62 C57 C58 C59 -1(4) . . . . ?
C62 C57 C58 C52 -179(3) . . . . ?
C62 C61 C60 C59 2(6) . . . . ?
C61 C60 C59 C63 180(3) . . . . ?
C61 C60 C59 C58 -2(5) . . . . ?
C60 C59 C63 C64 -180(3) . . . . ?
C60 C59 C58 C57 1(4) . . . . ?
C60 C59 C58 C52 180(3) . . . . ?
C59 C63 C64 C53 -1(5) . . . . ?
C63 C59 C58 C57 180(2) . . . . ?
C63 C59 C58 C52 -2(4) . . . . ?
C63 C64 C53 C54 -179(3) . . . . ?
C63 C64 C53 C52 2(6) . . . . ?
C64 C53 C52 C51 -180(3) . . . . ?
C64 C53 C52 C58 -2(4) . . . . ?
C53 C54 C49 C50 1(4) . . . . ?
C53 C52 C58 C57 -180(3) . . . . ?
C53 C52 C58 C59 2(4) . . . . ?
C52 C51 C55 C56 -1(5) . . . . ?
C58 C57 C62 C61 1(4) . . . . ?
C58 C59 C63 C64 1(4) . . . . ?
C50A C49A C54A C53A -3(6) . . . . ?
C50A C51A C52A C53A 10(6) . . . . ?
C50A C51A C52A C58A -177(4) . . . . ?
C49A C50A C51A C55A -180(4) . . . . ?
C49A C50A C51A C52A -7(6) . . . . ?
C49A C54A C53A C64A 176(5) . . . . ?
C49A C54A C53A C52A 5(6) . . . . ?
C54A C53A C64A C63A -178(5) . . . . ?
C54A C53A C52A C58A 177(4) . . . . ?
C54A C53A C52A C51A -9(6) . . . . ?
C53A C64A C63A C59A 5(8) . . . . ?
C64A C53A C52A C58A 5(6) . . . . ?
C64A C53A C52A C51A 179(4) . . . . ?
C64A C63A C59A C60A 179(3) . . . . ?
C64A C63A C59A C58A -3(5) . . . . ?
C63A C59A C58A C57A -179(3) . . . . ?
C63A C59A C58A C52A 3(4) . . . . ?
C62A C61A C60A C59A 0.0 . . . . ?
C62A C57A C56A C55A -180(3) . . . . ?
C61A C62A C57A C58A 0.0 . . . . ?
C61A C62A C57A C56A 180(3) . . . . ?
C61A C60A C59A C63A 179(3) . . . . ?
C61A C60A C59A C58A 0.0 . . . . ?
C60A C59A C58A C57A 0.0 . . . . ?
C60A C59A C58A C52A -178(3) . . . . ?
C59A C58A C57A C62A 0.0 . . . . ?
C59A C58A C57A C56A -180(3) . . . . ?
C59A C58A C52A C53A -4(5) . . . . ?
C59A C58A C52A C51A -178(3) . . . . ?
C58A C57A C56A C55A 0(5) . . . . ?
C57A C62A C61A C60A 0.0 . . . . ?
C57A C58A C52A C53A 177(3) . . . . ?
C57A C58A C52A C51A 3(5) . . . . ?
C57A C56A C55A C51A 0(7) . . . . ?
C56A C55A C51A C50A 175(5) . . . . ?
C56A C55A C51A C52A 2(8) . . . . ?
C55A C51A C52A C53A -177(4) . . . . ?
C55A C51A C52A C58A -4(6) . . . . ?
C51A C50A C49A C54A 4(6) . . . . ?
C52A C53A C64A C63A -6(8) . . . . ?
C52A C58A C57A C62A 178(3) . . . . ?
C52A C58A C57A C56A -2(3) . . . . ?
